data_2205573
loop_
_publ_author_name
'Ga\"el Labat'
'Colette Boscovic'
'Hans U. G\"udel'

_publ_section_title
;Hexakis(\m~4~-2-amino-2-methylpropane-1,3-diolato)hexachloroheptairon(II,III)
 acetonitrile disolvate monohydrate
;
_journal_issue 4
_journal_name_full 'Acta Crystallographica Section E'
_journal_page_first m611
_journal_page_last m613
_journal_paper_doi 10.1107/S160053680500557X
_journal_volume 61
_journal_year 2005
_chemical_formula_iupac '[Fe7 (C4 H9 N O2)6 Cl6] , 2C H3 C N , H2 O'
_chemical_formula_moiety 'C24 H54 Cl6 Fe7 N6 O12 , 2C2 H3 N , H2 O'
_chemical_formula_sum 'C28 H62 Cl6 Fe7 N8 O13'
_chemical_formula_weight 1322.51
_chemical_name_systematic
;
Hexakis(\m~4~-2-amino-2-methylpropane-1,3-diolato)hexachloroheptairon(II,III)
acetonitrile disolvate monohydrate
;
_space_group_IT_number 148
_symmetry_cell_setting hexagonal
_symmetry_space_group_name_Hall '-R 3'
_symmetry_space_group_name_H-M 'R -3 :H'
_atom_sites_solution_hydrogens geom
_atom_sites_solution_primary direct
_atom_sites_solution_secondary difmap
_audit_creation_method SHELXL97
_cell_angle_alpha 90.00
_cell_angle_beta 90.00
_cell_angle_gamma 120.00
_cell_formula_units_Z 3
_cell_length_a 12.4150(7)
_cell_length_b 12.4150(7)
_cell_length_c 28.030(3)
_cell_measurement_reflns_used 3857
_cell_measurement_temperature 153(2)
_cell_measurement_theta_max 25.75
_cell_measurement_theta_min 2.15
_cell_volume 3741.5(5)
_computing_cell_refinement 'CELL in IPDS II'
_computing_data_collection 'EXPOSE in IPDS II (Stoe, 2000)'
_computing_data_reduction 'INTEGRATE in IPDS II (Stoe, 2000)'
_computing_molecular_graphics 'PLATON (Spek, 2003)'
_computing_publication_material SHELXL97
_computing_structure_refinement 'SHELXL97 (Sheldrick, 1997)'
_computing_structure_solution 'SHELXS97 (Sheldrick, 1990)'
_diffrn_ambient_temperature 153(2)
_diffrn_detector_area_resol_mean 0.81
_diffrn_measured_fraction_theta_full 0.998
_diffrn_measured_fraction_theta_max 0.998
_diffrn_measurement_device_type 'Stoe IPDS'
_diffrn_measurement_method '\f oscillation'
_diffrn_radiation_monochromator graphite
_diffrn_radiation_source 'fine-focus sealed tube'
_diffrn_radiation_type MoK\a
_diffrn_radiation_wavelength 0.71073
_diffrn_reflns_av_R_equivalents 0.1797
_diffrn_reflns_av_sigmaI/netI 0.1320
_diffrn_reflns_limit_h_max 15
_diffrn_reflns_limit_h_min -15
_diffrn_reflns_limit_k_max 15
_diffrn_reflns_limit_k_min -15
_diffrn_reflns_limit_l_max 34
_diffrn_reflns_limit_l_min -34
_diffrn_reflns_number 9917
_diffrn_reflns_theta_full 25.94
_diffrn_reflns_theta_max 25.94
_diffrn_reflns_theta_min 2.03
_diffrn_standards_number 0
_exptl_absorpt_coefficient_mu 2.360
_exptl_absorpt_correction_T_max 0.624
_exptl_absorpt_correction_T_min 0.402
_exptl_absorpt_correction_type multi-scan
_exptl_absorpt_process_details '(MULABS in PLATON; Spek, 2003)'
_exptl_crystal_colour block
_exptl_crystal_density_diffrn 1.761
_exptl_crystal_density_meas ?
_exptl_crystal_density_method 'not measured'
_exptl_crystal_description brown
_exptl_crystal_F_000 2022
_exptl_crystal_size_max 0.30
_exptl_crystal_size_mid 0.30
_exptl_crystal_size_min 0.20
_refine_diff_density_max 1.519
_refine_diff_density_min -1.119
_refine_ls_extinction_method none
_refine_ls_goodness_of_fit_ref 0.883
_refine_ls_hydrogen_treatment constr
_refine_ls_matrix_type full
_refine_ls_number_parameters 105
_refine_ls_number_reflns 1622
_refine_ls_number_restraints 2
_refine_ls_restrained_S_all 0.882
_refine_ls_R_factor_all 0.1140
_refine_ls_R_factor_gt 0.0652
_refine_ls_shift/su_max 0.000
_refine_ls_shift/su_mean 0.000
_refine_ls_structure_factor_coef Fsqd
_refine_ls_weighting_details 'calc w = 1/[\s^2^(Fo^2^)+(0.0981P)^2^] where P=(Fo^2^+2Fc^2^)/3'
_refine_ls_weighting_scheme calc
_refine_ls_wR_factor_gt 0.1560
_refine_ls_wR_factor_ref 0.1688
_reflns_number_gt 916
_reflns_number_total 1622
_reflns_threshold_expression I>2\s(I)
_cod_data_source_file om6230.cif
_cod_data_source_block I
_cod_depositor_comments
;
The following automatic conversions were performed:

'_exptl_crystal_density_meas' value 'none' was changed to '?' - the
value is perceived as not measured.

Automatic conversion script
Id: cif_fix_values 3008 2015-01-20 13:52:24Z robertas 
;
_cod_original_sg_symbol_H-M 'R -3'
_cod_database_code 2205573
_cod_database_fobs_code 2205573

loop_
_symmetry_equiv_pos_as_xyz
'x, y, z'
'-y, x-y, z'
'-x+y, -x, z'
'x+2/3, y+1/3, z+1/3'
'-y+2/3, x-y+1/3, z+1/3'
'-x+y+2/3, -x+1/3, z+1/3'
'x+1/3, y+2/3, z+2/3'
'-y+1/3, x-y+2/3, z+2/3'
'-x+y+1/3, -x+2/3, z+2/3'
'-x, -y, -z'
'y, -x+y, -z'
'x-y, x, -z'
'-x+2/3, -y+1/3, -z+1/3'
'y+2/3, -x+y+1/3, -z+1/3'
'x-y+2/3, x+1/3, -z+1/3'
'-x+1/3, -y+2/3, -z+2/3'
'y+1/3, -x+y+2/3, -z+2/3'
'x-y+1/3, x+2/3, -z+2/3'

loop_
_atom_site_label
_atom_site_fract_x
_atom_site_fract_y
_atom_site_fract_z
_atom_site_U_iso_or_equiv
_atom_site_adp_type
_atom_site_calc_flag
_atom_site_refinement_flags
_atom_site_occupancy
_atom_site_disorder_assembly
_atom_site_disorder_group
_atom_site_type_symbol
Fe1 0.3333 0.6667 0.1667 0.0145(6) Uani d S 1 . . Fe
Fe2 0.06706(10) 0.64746(11) 0.15927(3) 0.0269(4) Uani d . 1 . . Fe
Cl1 -0.0502(2) 0.6934(3) 0.10790(7) 0.0521(7) Uani d . 1 . . Cl
N1 0.2415(7) 0.9585(7) 0.1115(3) 0.0409(18) Uani d D 1 . . N
H1 0.161(3) 0.924(8) 0.105(3) 0.049 Uiso d D 1 . . H
H2 0.264(8) 1.035(4) 0.102(3) 0.049 Uiso d D 1 . . H
N2 0.0000 1.0000 0.2987(6) 0.067(4) Uani d S 1 . . N
O1 0.2420(5) 0.7474(5) 0.12845(16) 0.0298(12) Uani d . 1 . . O
O2 0.4639(5) 0.9850(5) 0.13216(16) 0.0352(13) Uani d . 1 . . O
C1 0.3060(8) 0.9262(8) 0.0735(2) 0.035(2) Uani d . 1 . . C
C2 0.2578(8) 0.7853(8) 0.0788(2) 0.0345(19) Uani d . 1 . . C
H2A 0.1771 0.7380 0.0621 0.041 Uiso calc R 1 . . H
H2B 0.3174 0.7651 0.0635 0.041 Uiso calc R 1 . . H
C3 0.4419(8) 1.0029(8) 0.0839(3) 0.043(2) Uani d . 1 . . C
H3A 0.4891 0.9781 0.0625 0.052 Uiso calc R 1 . . H
H3B 0.4704 1.0919 0.0782 0.052 Uiso calc R 1 . . H
C4 0.2787(9) 0.9527(9) 0.0231(3) 0.054(3) Uani d . 1 . . C
H4C 0.3174 1.0428 0.0184 0.081 Uiso calc R 1 . . H
H4A 0.1885 0.9138 0.0186 0.081 Uiso calc R 1 . . H
H4B 0.3126 0.9186 -0.0002 0.081 Uiso calc R 1 . . H
C5 0.0000 1.0000 0.2598(7) 0.050(4) Uani d S 1 . . C
C6 0.0000 1.0000 0.2062(6) 0.076(6) Uani d S 1 . . C
H6A -0.0805 0.9859 0.1946 0.114 Uiso calc PR 0.33 . . H
H6B 0.0141 0.9337 0.1946 0.114 Uiso calc PR 0.33 . . H
H6C 0.0663 1.0805 0.1946 0.114 Uiso calc PR 0.33 . . H
O1WA 0.0000 1.0000 0.0492(12) 0.026(8) Uiso d SP 0.25 A 1 O
O1WB 0.0000 1.0000 0.0203(12) 0.028(8) Uiso d SP 0.25 . 2 O

loop_
_atom_site_aniso_label
_atom_site_aniso_U_11
_atom_site_aniso_U_22
_atom_site_aniso_U_33
_atom_site_aniso_U_12
_atom_site_aniso_U_13
_atom_site_aniso_U_23
Fe1 0.0169(8) 0.0169(8) 0.0099(10) 0.0084(4) 0.000 0.000
Fe2 0.0290(7) 0.0448(8) 0.0131(5) 0.0231(6) 0.0000(4) 0.0002(4)
Cl1 0.0451(14) 0.102(2) 0.0293(10) 0.0515(15) -0.0016(9) 0.0024(11)
N1 0.048(5) 0.032(4) 0.043(4) 0.021(4) 0.000(4) 0.007(3)
N2 0.066(7) 0.066(7) 0.068(11) 0.033(4) 0.000 0.000
O1 0.039(3) 0.037(3) 0.018(2) 0.022(3) 0.006(2) 0.006(2)
O2 0.036(3) 0.037(3) 0.027(3) 0.015(3) 0.002(2) 0.008(2)
C1 0.066(6) 0.038(5) 0.012(3) 0.035(5) -0.004(4) 0.004(3)
C2 0.044(5) 0.046(5) 0.016(3) 0.025(5) 0.002(3) 0.005(3)
C3 0.052(6) 0.041(6) 0.028(4) 0.017(5) 0.006(4) 0.017(4)
C4 0.084(8) 0.057(6) 0.026(4) 0.038(6) -0.013(4) 0.012(4)
C5 0.044(7) 0.044(7) 0.060(11) 0.022(3) 0.000 0.000
C6 0.086(10) 0.086(10) 0.056(11) 0.043(5) 0.000 0.000

loop_
_atom_type_symbol
_atom_type_description
_atom_type_scat_dispersion_real
_atom_type_scat_dispersion_imag
_atom_type_scat_source
C C 0.0033 0.0016 'International Tables Vol C Tables 4.2.6.8 and 6.1.1.4'
H H 0.0000 0.0000 'International Tables Vol C Tables 4.2.6.8 and 6.1.1.4'
Fe Fe 0.3463 0.8444 'International Tables Vol C Tables 4.2.6.8 and 6.1.1.4'
N N 0.0061 0.0033 'International Tables Vol C Tables 4.2.6.8 and 6.1.1.4'
O O 0.0106 0.0060 'International Tables Vol C Tables 4.2.6.8 and 6.1.1.4'
Cl Cl 0.1484 0.1585 'International Tables Vol C Tables 4.2.6.8 and 6.1.1.4'

loop_
_geom_angle_atom_site_label_1
_geom_angle_atom_site_label_2
_geom_angle_atom_site_label_3
_geom_angle_site_symmetry_1
_geom_angle_site_symmetry_3
_geom_angle
_geom_angle_publ_flag
O1 Fe1 O1 13_565 . 180 y
O1 Fe1 O1 13_565 2_665 82.91(16) y
O1 Fe1 O1 . 2_665 97.09(16) y
O1 Fe1 O1 13_565 3_565 82.91(16) ?
O1 Fe1 O1 . 3_565 97.09(16) ?
O1 Fe1 O1 2_665 3_565 97.09(16) ?
O1 Fe1 O1 13_565 15 97.09(16) ?
O1 Fe1 O1 . 15 82.91(16) ?
O1 Fe1 O1 2_665 15 82.91(16) ?
O1 Fe1 O1 3_565 15 180 ?
O1 Fe1 O1 13_565 14_455 97.09(16) ?
O1 Fe1 O1 . 14_455 82.91(16) ?
O1 Fe1 O1 2_665 14_455 180 ?
O1 Fe1 O1 3_565 14_455 82.91(16) ?
O1 Fe1 O1 15 14_455 97.09(16) ?
O2 Fe2 O2 15 2_665 161.6(2) y
O2 Fe2 O1 15 . 79.1(2) y
O2 Fe2 O1 2_665 . 99.2(2) y
O2 Fe2 O1 15 15 85.7(2) y
O2 Fe2 O1 2_665 15 75.8(2) y
O1 Fe2 O1 . 15 82.8(3) y
O2 Fe2 N1 15 15 79.9(2) ?
O2 Fe2 N1 2_665 15 94.2(3) y
O1 Fe2 N1 . 15 150.5(2) y
N1 Fe2 O1 15 15 75.2(2) y
O1 Fe2 Cl1 . . 101.15(15) y
N1 Fe2 Cl1 15 . 103.4(2) y
O1 Fe2 Cl1 15 . 171.65(16) y
O2 Fe2 Cl1 15 . 102.20(17) y
O2 Fe2 Cl1 2_665 . 96.16(16) y
C1 N1 Fe2 . 14_455 99.2(5) ?
C1 N1 H1 . . 111(6) ?
Fe2 N1 H1 14_455 . 123(6) ?
C1 N1 H2 . . 99(6) ?
Fe2 N1 H2 14_455 . 125(6) ?
H1 N1 H2 . . 97(8) ?
C2 O1 Fe2 . . 121.6(5) ?
C2 O1 Fe1 . . 128.0(4) ?
Fe2 O1 Fe1 . . 98.8(2) y
C2 O1 Fe2 . 14_455 109.1(4) ?
Fe2 O1 Fe2 . 14_455 97.57(19) y
Fe1 O1 Fe2 . 14_455 94.96(19) y
C3 O2 Fe2 . 14_455 114.9(5) ?
C3 O2 Fe2 . 3_565 129.6(5) ?
Fe2 O2 Fe2 14_455 3_565 107.3(2) y
C3 C1 N1 . . 105.9(6) ?
C3 C1 C4 . . 110.1(7) ?
N1 C1 C4 . . 113.2(7) ?
C3 C1 C2 . . 112.1(7) ?
N1 C1 C2 . . 106.1(6) ?
C4 C1 C2 . . 109.3(6) ?
O1 C2 C1 . . 111.8(6) ?
O1 C2 H2A . . 109.3 ?
C1 C2 H2A . . 109.3 ?
O1 C2 H2B . . 109.3 ?
C1 C2 H2B . . 109.3 ?
H2A C2 H2B . . 107.9 ?
O2 C3 C1 . . 109.3(6) ?
O2 C3 H3A . . 109.8 ?
C1 C3 H3A . . 109.8 ?
O2 C3 H3B . . 109.8 ?
C1 C3 H3B . . 109.8 ?
H3A C3 H3B . . 108.3 ?
C1 C4 H4C . . 109.5 ?
C1 C4 H4A . . 109.5 ?
H4C C4 H4A . . 109.5 ?
C1 C4 H4B . . 109.5 ?
H4C C4 H4B . . 109.5 ?
H4A C4 H4B . . 109.5 ?
N2 C5 C6 . . 180.000(6) ?
C5 C6 H6A . . 109.5 ?
C5 C6 H6B . . 109.5 ?
H6A C6 H6B . . 109.5 ?
C5 C6 H6C . . 109.5 ?
H6A C6 H6C . . 109.5 ?
H6B C6 H6C . . 109.5 ?

loop_
_geom_bond_atom_site_label_1
_geom_bond_atom_site_label_2
_geom_bond_site_symmetry_2
_geom_bond_distance
_geom_bond_publ_flag
Fe1 O1 13_565 2.138(5) ?
Fe1 O1 . 2.138(5) y
Fe1 O1 2_665 2.138(5) ?
Fe1 O1 3_565 2.138(5) ?
Fe1 O1 15 2.138(5) ?
Fe1 O1 14_455 2.138(5) ?
Fe2 O1 15 2.203(5) y
Fe2 O1 . 2.076(5) y
Fe2 O2 15 1.994(5) y
Fe2 O2 2_665 2.005(5) y
Fe2 N1 15 2.168(7) y
N1 Fe2 14_455 2.168(7) ?
Fe2 Cl1 . 2.313(2) y
N1 C1 . 1.501(11) ?
N1 H1 . 0.89(2) ?
N1 H2 . 0.89(2) ?
N2 C5 . 1.09(2) ?
O1 C2 . 1.451(8) ?
O1 Fe2 14_455 2.203(5) ?
O2 C3 . 1.419(9) ?
O2 Fe2 14_455 1.994(5) ?
O2 Fe2 3_565 2.005(5) ?
C1 C3 . 1.495(12) ?
C1 C4 . 1.528(9) ?
C1 C2 . 1.548(11) ?
C2 H2A . 0.9900 ?
C2 H2B . 0.9900 ?
C3 H3A . 0.9900 ?
C3 H3B . 0.9900 ?
C4 H4C . 0.9800 ?
C4 H4A . 0.9800 ?
C4 H4B . 0.9800 ?
C5 C6 . 1.50(2) ?
C6 H6A . 0.9800 ?
C6 H6B . 0.9800 ?
C6 H6C . 0.9800 ?
O1WB O1WB 10_575 1.14(7) ?

loop_
_geom_hbond_atom_site_label_D
_geom_hbond_atom_site_label_H
_geom_hbond_atom_site_label_A
_geom_hbond_site_symmetry_A
_geom_hbond_distance_DH
_geom_hbond_distance_HA
_geom_hbond_distance_DA
_geom_hbond_angle_DHA
N1 H1 Cl1 . 0.89(2) 2.75(6) 3.470(8) 139(8)
N1 H2 Cl1 2_675 0.89(2) 2.52(4) 3.370(8) 158(8)

loop_
_geom_torsion_atom_site_label_1
_geom_torsion_atom_site_label_2
_geom_torsion_atom_site_label_3
_geom_torsion_atom_site_label_4
_geom_torsion_site_symmetry_1
_geom_torsion_site_symmetry_4
_geom_torsion
O2 Fe2 O1 C2 15 . -121.6(5)
O2 Fe2 O1 C2 2_665 . 77.0(5)
N1 Fe2 O1 C2 15 . -166.9(6)
O1 Fe2 O1 C2 15 . 151.4(5)
Cl1 Fe2 O1 C2 . . -21.2(5)
O2 Fe2 O1 Fe1 15 . 92.6(2)
O2 Fe2 O1 Fe1 2_665 . -68.7(2)
N1 Fe2 O1 Fe1 15 . 47.3(6)
O1 Fe2 O1 Fe1 15 . 5.59(19)
Cl1 Fe2 O1 Fe1 . . -166.94(15)
O2 Fe2 O1 Fe2 15 14_455 -3.6(2)
O2 Fe2 O1 Fe2 2_665 14_455 -164.98(19)
N1 Fe2 O1 Fe2 15 14_455 -48.9(6)
O1 Fe2 O1 Fe2 15 14_455 -90.7(2)
Cl1 Fe2 O1 Fe2 . 14_455 96.80(16)
O1 Fe1 O1 C2 2_665 . -66.4(5)
O1 Fe1 O1 C2 3_565 . 31.7(6)
O1 Fe1 O1 C2 15 . -148.3(6)
O1 Fe1 O1 C2 14_455 . 113.6(5)
O1 Fe1 O1 Fe2 2_665 . 76.1(3)
O1 Fe1 O1 Fe2 3_565 . 174.24(18)
O1 Fe1 O1 Fe2 15 . -5.76(18)
O1 Fe1 O1 Fe2 14_455 . -103.9(3)
O1 Fe1 O1 Fe2 2_665 14_455 174.62(19)
O1 Fe1 O1 Fe2 3_565 14_455 -87.3(3)
O1 Fe1 O1 Fe2 15 14_455 92.7(3)
O1 Fe1 O1 Fe2 14_455 14_455 -5.38(19)
Fe2 N1 C1 C3 14_455 . -56.8(6)
Fe2 N1 C1 C4 14_455 . -177.6(6)
Fe2 N1 C1 C2 14_455 . 62.6(6)
Fe2 O1 C2 C1 . . 106.0(7)
Fe1 O1 C2 C1 . . -118.9(6)
Fe2 O1 C2 C1 14_455 . -6.1(8)
C3 C1 C2 O1 . . 77.0(8)
N1 C1 C2 O1 . . -38.3(8)
C4 C1 C2 O1 . . -160.6(7)
Fe2 O2 C3 C1 14_455 . -18.3(8)
Fe2 O2 C3 C1 3_565 . 125.7(6)
N1 C1 C3 O2 . . 52.3(8)
C4 C1 C3 O2 . . 175.1(7)
C2 C1 C3 O2 . . -63.0(8)
